data_7707518
loop_
_publ_author_name
'Cheung, Wai-Man'
'Chong, Man-Chun'
'Sung, Herman H.-Y.'
'Cheng, Shun-Cheung'
'Williams, Ian D.'
'Ko, Chi-Chiu'
'Leung, Wa-Hung'

_publ_section_title
;
 Synthesis, structure and reactivity of iridium complexes containing a
 bis-cyclometalated tridentate C^N^C ligand.
;
_journal_issue 24
_journal_name_full 'Dalton transactions (Cambridge, England : 2003)'
_journal_page_first 8512
_journal_page_last 8523
_journal_paper_doi 10.1039/d1dt01269j
_journal_volume 50
_journal_year 2021
_chemical_formula_moiety 'C33 H39 Cl Ir N, C H4 O'
_chemical_formula_sum 'C34 H43 Cl Ir N O'
_chemical_formula_weight 709.34
_space_group_crystal_system triclinic
_space_group_IT_number 2
_space_group_name_Hall '-P 1'
_space_group_name_H-M_alt 'P -1'
_atom_sites_solution_hydrogens geom
_atom_sites_solution_primary iterative
_audit_creation_date 2019-02-21
_audit_creation_method
;
Olex2 1.2
(compiled 2017.08.10 svn.r3458 for OlexSys, GUI svn.r5381)
;
_audit_update_record
;
2021-03-25 deposited with the CCDC.	2021-05-27 downloaded from the CCDC.
;
_cell_angle_alpha 118.782(5)
_cell_angle_beta 105.993(4)
_cell_angle_gamma 100.339(3)
_cell_formula_units_Z 2
_cell_length_a 12.0649(4)
_cell_length_b 12.2041(5)
_cell_length_c 12.5489(6)
_cell_measurement_reflns_used 6037
_cell_measurement_temperature 100.00(10)
_cell_measurement_theta_max 73.8290
_cell_measurement_theta_min 4.1430
_cell_volume 1446.00(16)
_computing_cell_refinement 'CrysAlisPro 1.171.39.46 (Rigaku OD, 2018)'
_computing_data_collection 'CrysAlisPro 1.171.39.46 (Rigaku OD, 2018)'
_computing_data_reduction 'CrysAlisPro 1.171.39.46 (Rigaku OD, 2018)'
_computing_molecular_graphics 'Olex2 (Dolomanov et al., 2009)'
_computing_publication_material 'Olex2 (Dolomanov et al., 2009)'
_computing_structure_refinement 'ShelXL (Sheldrick, 2015)'
_computing_structure_solution 'olex2.solve (Bourhis et al., 2015)'
_diffrn_ambient_environment N~2~
_diffrn_ambient_temperature 100.00(10)
_diffrn_detector 'CCD plate'
_diffrn_detector_area_resol_mean 10.3577
_diffrn_detector_type Atlas
_diffrn_measured_fraction_theta_full 0.985
_diffrn_measured_fraction_theta_max 0.984
_diffrn_measurement_details
;
List of Runs (angles in degrees, time in seconds):

  # Type    Start    End  Width  t~exp~   \w     \q     \k     \f   Frames
#--------------------------------------------------------------------------
  1  \w     76.00 178.00   1.00    4.00    --  106.99  30.00 -60.00  102
  2  \w   -117.00 -15.00   1.00    2.00    --  -40.57 -37.00 120.00  102
  3  \w    -74.00  26.00   1.00    2.00    --  -40.57  77.00  30.00  100
  4  \w    -62.00  26.00   1.00    2.00    --  -40.57  37.00 -60.00   88
  5  \w    117.00 178.00   1.00    4.00    --  106.99  61.00-150.00   61
  6  \w     33.00 117.00   1.00    4.00    --  106.99-125.00-120.00   84
  7  \w    108.00 141.00   1.00    4.00    --  106.99 -77.00  30.00   33
  8  \w     28.00 104.00   1.00    4.00    --  106.99 -77.00  30.00   76
  9  \w     90.00 175.00   1.00    4.00    --  106.99  45.00   0.00   85
 10  \w     35.00 115.00   1.00    4.00    --  106.99-125.00  60.00   80
 11  \w    109.00 152.00   1.00    4.00    --  106.99 125.00-120.00   43
 12  \w     33.00 135.00   1.00    4.00    --  106.99 -61.00-150.00  102
;
_diffrn_measurement_device 'kappa diffractometer'
_diffrn_measurement_device_type 'SuperNova, Dual, Cu at zero, Atlas'
_diffrn_measurement_method '\w scans'
_diffrn_orient_matrix_type 'CrysAlisPro convention (1999,Acta A55,543-557)'
_diffrn_orient_matrix_UB_11 0.0936435000
_diffrn_orient_matrix_UB_12 0.0733634000
_diffrn_orient_matrix_UB_13 -0.0284800000
_diffrn_orient_matrix_UB_21 -0.0562072000
_diffrn_orient_matrix_UB_22 0.1097246000
_diffrn_orient_matrix_UB_23 0.0314374000
_diffrn_orient_matrix_UB_31 0.0923174000
_diffrn_orient_matrix_UB_32 0.0813741000
_diffrn_orient_matrix_UB_33 0.1483786000
_diffrn_radiation_monochromator mirror
_diffrn_radiation_probe x-ray
_diffrn_radiation_type CuK\a
_diffrn_radiation_wavelength 1.54184
_diffrn_reflns_av_R_equivalents 0.0220
_diffrn_reflns_av_unetI/netI 0.0316
_diffrn_reflns_Laue_measured_fraction_full 0.985
_diffrn_reflns_Laue_measured_fraction_max 0.984
_diffrn_reflns_limit_h_max 14
_diffrn_reflns_limit_h_min -14
_diffrn_reflns_limit_k_max 14
_diffrn_reflns_limit_k_min -14
_diffrn_reflns_limit_l_max 15
_diffrn_reflns_limit_l_min -11
_diffrn_reflns_number 8101
_diffrn_reflns_point_group_measured_fraction_full 0.985
_diffrn_reflns_point_group_measured_fraction_max 0.984
_diffrn_reflns_theta_full 66.500
_diffrn_reflns_theta_max 67.500
_diffrn_reflns_theta_min 4.104
_diffrn_source 'micro-focus sealed X-ray tube'
_diffrn_source_current 0.80
_diffrn_source_power 0.040
_diffrn_source_target Cu
_diffrn_source_type 'SuperNova (Cu) X-ray Source'
_diffrn_source_voltage 50
_exptl_absorpt_coefficient_mu 9.986
_exptl_absorpt_correction_T_max 1.00000
_exptl_absorpt_correction_T_min 0.63693
_exptl_absorpt_correction_type multi-scan
_exptl_absorpt_process_details
;
CrysAlisPro 1.171.39.46 (Rigaku Oxford Diffraction, 2018)
Empirical absorption correction using spherical harmonics,
 implemented in SCALE3 ABSPACK scaling algorithm.
;
_exptl_crystal_colour yellow
_exptl_crystal_colour_primary yellow
_exptl_crystal_density_diffrn 1.629
_exptl_crystal_description plate
_exptl_crystal_F_000 712
_exptl_crystal_size_max 0.1
_exptl_crystal_size_mid 0.08
_exptl_crystal_size_min 0.03
_refine_diff_density_max 1.341
_refine_diff_density_min -1.156
_refine_diff_density_rms 0.099
_refine_ls_extinction_method none
_refine_ls_goodness_of_fit_ref 1.011
_refine_ls_hydrogen_treatment constr
_refine_ls_matrix_type full
_refine_ls_number_parameters 351
_refine_ls_number_reflns 5132
_refine_ls_number_restraints 0
_refine_ls_restrained_S_all 1.011
_refine_ls_R_factor_all 0.0216
_refine_ls_R_factor_gt 0.0207
_refine_ls_shift/su_max 0.001
_refine_ls_shift/su_mean 0.000
_refine_ls_structure_factor_coef Fsqd
_refine_ls_weighting_details 'w=1/[\s^2^(Fo^2^)+(0.0340P)^2^] where P=(Fo^2^+2Fc^2^)/3'
_refine_ls_weighting_scheme calc
_refine_ls_wR_factor_gt 0.0521
_refine_ls_wR_factor_ref 0.0526
_reflns_Friedel_coverage 0.000
_reflns_number_gt 4939
_reflns_number_total 5132
_reflns_threshold_expression 'I > 2\s(I)'
_cod_data_source_file d1dt01269j2.cif
_cod_data_source_block wai226cult
_cod_depositor_comments 'Adding full bibliography for 7707513--7707520.cif.'
_cod_original_cell_volume 1445.99(12)
_cod_database_code 7707518
_shelx_shelxl_version_number 2014/7
_shelx_space_group_comment
;
The symmetry employed for this shelxl refinement is uniquely defined
by the following loop, which should always be used as a source of
symmetry information in preference to the above space-group names.
They are only intended as comments.
;
_reflns_odcompleteness_completeness 98.55
_reflns_odcompleteness_iscentric 1
_reflns_odcompleteness_theta 66.97
_olex2_refinement_description
;
1. Fixed Uiso
 At 1.2 times of:
  All C(H) groups, All C(H,H) groups
 At 1.5 times of:
  All C(H,H,H) groups, All O(H) groups
2.a Ternary CH refined with riding coordinates:
 C1(H1), C2(H2), C5(H5), C6(H6)
2.b Secondary CH2 refined with riding coordinates:
 C3(H3A,H3B), C4(H4A,H4B), C7(H7A,H7B), C8(H8A,H8B)
2.c Aromatic/amide H refined with riding coordinates:
 C12(H12), C13(H13), C14(H14), C23(H23), C24(H24), C26(H26), C33(H33),
 C34(H34), C36(H36)
2.d Idealised Me refined as rotating group:
 C28(H28A,H28B,H28C), C29(H29A,H29B,H29C), C30(H30A,H30B,H30C), C38(H38A,H38B,
 H38C), C39(H39A,H39B,H39C), C40(H40A,H40B,H40C), C2S(H2SA,H2SB,H2SC)
2.e Idealised tetrahedral OH refined as rotating group:
 O1S(H1S)
;
_olex2_date_sample_data_collection 2019-02-13
_olex2_submission_special_instructions 'No special instructions were received'
_oxdiff_exptl_absorpt_empirical_details
;
Empirical correction (ABSPACK) includes:
- Absorption correction using spherical harmonics
- Frame scaling
;
_oxdiff_exptl_absorpt_empirical_full_max 1.391
_oxdiff_exptl_absorpt_empirical_full_min 0.761

loop_
_space_group_symop_operation_xyz
'x, y, z'
'-x, -y, -z'

loop_
_atom_site_label
_atom_site_type_symbol
_atom_site_fract_x
_atom_site_fract_y
_atom_site_fract_z
_atom_site_U_iso_or_equiv
_atom_site_adp_type
_atom_site_occupancy
_atom_site_site_symmetry_order
_atom_site_calc_flag
_atom_site_refinement_flags_posn
_atom_site_refinement_flags_adp
_atom_site_refinement_flags_occupancy
_atom_site_disorder_assembly
_atom_site_disorder_group
Ir1 Ir 0.22709(2) 0.30648(2) 0.54506(2) 0.00932(5) Uani 1 1 d . . . . .
Cl1 Cl 0.28173(6) 0.13775(6) 0.39144(6) 0.01526(13) Uani 1 1 d . . . . .
N1 N 0.3813(2) 0.4670(2) 0.6146(2) 0.0115(4) Uani 1 1 d . . . . .
C1 C 0.1354(3) 0.4436(3) 0.6288(3) 0.0141(5) Uani 1 1 d . . . . .
H1 H 0.1680 0.5324 0.6416 0.017 Uiso 1 1 calc R . . . .
C2 C 0.2087(3) 0.4322(3) 0.7284(3) 0.0143(5) Uani 1 1 d . . . . .
H2 H 0.2846 0.5146 0.7991 0.017 Uiso 1 1 calc R . . . .
C3 C 0.1580(3) 0.3522(3) 0.7782(3) 0.0156(5) Uani 1 1 d . . . . .
H3A H 0.1113 0.3971 0.8277 0.019 Uiso 1 1 calc R . . . .
H3B H 0.2283 0.3521 0.8415 0.019 Uiso 1 1 calc R . . . .
C4 C 0.0721(3) 0.2055(3) 0.6642(3) 0.0144(5) Uani 1 1 d . . . . .
H4A H 0.0829 0.1472 0.6971 0.017 Uiso 1 1 calc R . . . .
H4B H -0.0152 0.1993 0.6402 0.017 Uiso 1 1 calc R . . . .
C5 C 0.0964(2) 0.1526(3) 0.5387(3) 0.0126(5) Uani 1 1 d . . . . .
H5 H 0.1128 0.0673 0.5079 0.015 Uiso 1 1 calc R . . . .
C6 C 0.0351(3) 0.1651(3) 0.4347(3) 0.0142(5) Uani 1 1 d . . . . .
H6 H 0.0159 0.0871 0.3432 0.017 Uiso 1 1 calc R . . . .
C7 C -0.0587(3) 0.2335(3) 0.4390(3) 0.0176(6) Uani 1 1 d . . . . .
H7A H -0.1324 0.1797 0.4367 0.021 Uiso 1 1 calc R . . . .
H7B H -0.0860 0.2357 0.3584 0.021 Uiso 1 1 calc R . . . .
C8 C -0.0061(3) 0.3781(3) 0.5647(3) 0.0168(6) Uani 1 1 d . . . . .
H8A H -0.0416 0.4341 0.5402 0.020 Uiso 1 1 calc R . . . .
H8B H -0.0334 0.3768 0.6318 0.020 Uiso 1 1 calc R . . . .
C11 C 0.3741(3) 0.5386(3) 0.5586(3) 0.0134(5) Uani 1 1 d . . . . .
C12 C 0.4736(3) 0.6558(3) 0.6140(3) 0.0157(6) Uani 1 1 d . . . . .
H12 H 0.4692 0.7072 0.5763 0.019 Uiso 1 1 calc R . . . .
C13 C 0.5790(3) 0.6971(3) 0.7241(3) 0.0168(6) Uani 1 1 d . . . . .
H13 H 0.6468 0.7777 0.7633 0.020 Uiso 1 1 calc R . . . .
C14 C 0.5852(3) 0.6204(3) 0.7772(3) 0.0147(5) Uani 1 1 d . . . . .
H14 H 0.6577 0.6475 0.8521 0.018 Uiso 1 1 calc R . . . .
C15 C 0.4849(3) 0.5039(3) 0.7204(3) 0.0130(5) Uani 1 1 d . . . . .
C21 C 0.3630(2) 0.3002(3) 0.6912(3) 0.0117(5) Uani 1 1 d . . . . .
C22 C 0.4773(3) 0.4101(3) 0.7613(3) 0.0126(5) Uani 1 1 d . . . . .
C23 C 0.5771(3) 0.4251(3) 0.8612(3) 0.0163(6) Uani 1 1 d . . . . .
H23 H 0.6532 0.4991 0.9066 0.020 Uiso 1 1 calc R . . . .
C24 C 0.5660(3) 0.3324(3) 0.8951(3) 0.0159(6) Uani 1 1 d . . . . .
H24 H 0.6342 0.3447 0.9653 0.019 Uiso 1 1 calc R . . . .
C25 C 0.4565(3) 0.2215(3) 0.8279(3) 0.0148(5) Uani 1 1 d . . . . .
C26 C 0.3574(3) 0.2069(3) 0.7252(3) 0.0144(5) Uani 1 1 d . . . . .
H26 H 0.2832 0.1298 0.6768 0.017 Uiso 1 1 calc R . . . .
C27 C 0.4419(3) 0.1170(3) 0.8631(3) 0.0164(6) Uani 1 1 d . . . . .
C28 C 0.5475(3) 0.1678(3) 0.9970(3) 0.0236(7) Uani 1 1 d . . . . .
H28A H 0.6265 0.1786 0.9885 0.035 Uiso 1 1 calc GR . . . .
H28B H 0.5316 0.1025 1.0204 0.035 Uiso 1 1 calc GR . . . .
H28C H 0.5517 0.2546 1.0673 0.035 Uiso 1 1 calc GR . . . .
C29 C 0.4420(3) -0.0140(3) 0.7515(3) 0.0261(7) Uani 1 1 d . . . . .
H29A H 0.5228 0.0026 0.7474 0.039 Uiso 1 1 calc GR . . . .
H29B H 0.3767 -0.0452 0.6654 0.039 Uiso 1 1 calc GR . . . .
H29C H 0.4267 -0.0829 0.7705 0.039 Uiso 1 1 calc GR . . . .
C30 C 0.3180(3) 0.0865(3) 0.8750(3) 0.0199(6) Uani 1 1 d . . . . .
H30A H 0.3105 0.0216 0.8999 0.030 Uiso 1 1 calc GR . . . .
H30B H 0.2490 0.0487 0.7889 0.030 Uiso 1 1 calc GR . . . .
H30C H 0.3156 0.1699 0.9440 0.030 Uiso 1 1 calc GR . . . .
C31 C 0.1762(3) 0.3507(3) 0.3970(3) 0.0123(5) Uani 1 1 d . . . . .
C32 C 0.2619(3) 0.4733(3) 0.4363(3) 0.0135(5) Uani 1 1 d . . . . .
C33 C 0.2450(3) 0.5201(3) 0.3534(3) 0.0157(6) Uani 1 1 d . . . . .
H33 H 0.3009 0.6051 0.3838 0.019 Uiso 1 1 calc R . . . .
C34 C 0.1484(3) 0.4448(3) 0.2283(3) 0.0164(6) Uani 1 1 d . . . . .
H34 H 0.1375 0.4786 0.1735 0.020 Uiso 1 1 calc R . . . .
C35 C 0.0657(3) 0.3183(3) 0.1806(3) 0.0149(5) Uani 1 1 d . . . . .
C36 C 0.0810(3) 0.2747(3) 0.2669(3) 0.0135(5) Uani 1 1 d . . . . .
H36 H 0.0243 0.1898 0.2359 0.016 Uiso 1 1 calc R . . . .
C37 C -0.0364(3) 0.2319(3) 0.0370(3) 0.0161(6) Uani 1 1 d . . . . .
C38 C -0.1102(3) 0.3151(3) 0.0148(3) 0.0258(7) Uani 1 1 d . . . . .
H38A H -0.0544 0.3933 0.0268 0.039 Uiso 1 1 calc GR . . . .
H38B H -0.1468 0.3457 0.0796 0.039 Uiso 1 1 calc GR . . . .
H38C H -0.1763 0.2594 -0.0764 0.039 Uiso 1 1 calc GR . . . .
C39 C 0.0249(3) 0.1895(3) -0.0620(3) 0.0233(6) Uani 1 1 d . . . . .
H39A H 0.0734 0.1377 -0.0476 0.035 Uiso 1 1 calc GR . . . .
H39B H 0.0797 0.2699 -0.0473 0.035 Uiso 1 1 calc GR . . . .
H39C H -0.0396 0.1339 -0.1541 0.035 Uiso 1 1 calc GR . . . .
C40 C -0.1274(3) 0.1043(3) 0.0056(3) 0.0206(6) Uani 1 1 d . . . . .
H40A H -0.1931 0.0562 -0.0851 0.031 Uiso 1 1 calc GR . . . .
H40B H -0.1644 0.1289 0.0703 0.031 Uiso 1 1 calc GR . . . .
H40C H -0.0831 0.0462 0.0115 0.031 Uiso 1 1 calc GR . . . .
O1S O 0.2523(3) -0.1140(3) 0.4174(3) 0.0391(6) Uani 1 1 d . . . . .
H1S H 0.2497 -0.0466 0.4157 0.059 Uiso 1 1 calc GR . . . .
C2S C 0.3401(5) -0.1566(5) 0.3728(5) 0.0525(12) Uani 1 1 d . . . . .
H2SA H 0.3017 -0.2527 0.3007 0.079 Uiso 1 1 calc GR . . . .
H2SB H 0.4097 -0.1417 0.4472 0.079 Uiso 1 1 calc GR . . . .
H2SC H 0.3703 -0.1054 0.3391 0.079 Uiso 1 1 calc GR . . . .

loop_
_atom_site_aniso_label
_atom_site_aniso_U_11
_atom_site_aniso_U_22
_atom_site_aniso_U_33
_atom_site_aniso_U_23
_atom_site_aniso_U_13
_atom_site_aniso_U_12
Ir1 0.01065(7) 0.00826(7) 0.00988(7) 0.00522(5) 0.00458(5) 0.00439(5)
Cl1 0.0210(3) 0.0125(3) 0.0155(3) 0.0074(2) 0.0106(3) 0.0095(3)
N1 0.0119(11) 0.0106(10) 0.0123(11) 0.0054(9) 0.0065(9) 0.0056(9)
C1 0.0180(14) 0.0119(13) 0.0180(14) 0.0083(11) 0.0113(12) 0.0111(11)
C2 0.0164(13) 0.0119(13) 0.0165(14) 0.0063(11) 0.0110(11) 0.0077(11)
C3 0.0200(14) 0.0153(13) 0.0130(13) 0.0081(11) 0.0085(11) 0.0068(11)
C4 0.0184(14) 0.0137(13) 0.0132(13) 0.0080(11) 0.0085(11) 0.0055(11)
C5 0.0126(12) 0.0075(12) 0.0147(13) 0.0052(11) 0.0054(11) 0.0013(10)
C6 0.0144(13) 0.0095(12) 0.0134(13) 0.0045(11) 0.0052(11) 0.0003(10)
C7 0.0134(13) 0.0234(15) 0.0190(14) 0.0136(13) 0.0070(12) 0.0073(12)
C8 0.0124(13) 0.0234(15) 0.0204(14) 0.0144(13) 0.0084(12) 0.0100(11)
C11 0.0190(14) 0.0123(12) 0.0180(14) 0.0103(11) 0.0133(12) 0.0102(11)
C12 0.0215(14) 0.0123(13) 0.0182(14) 0.0093(11) 0.0117(12) 0.0082(11)
C13 0.0185(14) 0.0107(13) 0.0188(14) 0.0061(11) 0.0097(12) 0.0039(11)
C14 0.0148(13) 0.0144(13) 0.0140(13) 0.0065(11) 0.0071(11) 0.0061(11)
C15 0.0142(13) 0.0141(13) 0.0134(13) 0.0069(11) 0.0086(11) 0.0087(11)
C21 0.0133(13) 0.0126(12) 0.0081(12) 0.0053(10) 0.0030(10) 0.0069(10)
C22 0.0154(13) 0.0124(13) 0.0130(13) 0.0075(11) 0.0078(11) 0.0071(11)
C23 0.0137(13) 0.0152(13) 0.0187(14) 0.0086(12) 0.0071(11) 0.0050(11)
C24 0.0143(13) 0.0185(14) 0.0148(13) 0.0089(12) 0.0048(11) 0.0094(11)
C25 0.0208(14) 0.0143(13) 0.0170(14) 0.0105(11) 0.0111(12) 0.0120(11)
C26 0.0151(13) 0.0122(13) 0.0141(13) 0.0070(11) 0.0047(11) 0.0050(11)
C27 0.0215(15) 0.0151(13) 0.0162(14) 0.0108(12) 0.0075(12) 0.0091(11)
C28 0.0234(16) 0.0254(16) 0.0265(16) 0.0203(14) 0.0058(14) 0.0081(13)
C29 0.0413(19) 0.0175(15) 0.0278(17) 0.0145(14) 0.0183(15) 0.0164(14)
C30 0.0212(15) 0.0212(14) 0.0193(15) 0.0133(12) 0.0082(12) 0.0064(12)
C31 0.0163(13) 0.0137(13) 0.0139(13) 0.0102(11) 0.0083(11) 0.0094(11)
C32 0.0159(13) 0.0133(13) 0.0177(14) 0.0094(11) 0.0110(12) 0.0099(11)
C33 0.0181(14) 0.0147(13) 0.0210(15) 0.0118(12) 0.0114(12) 0.0087(11)
C34 0.0206(14) 0.0219(15) 0.0195(15) 0.0165(13) 0.0120(12) 0.0133(12)
C35 0.0165(13) 0.0171(13) 0.0158(14) 0.0095(12) 0.0092(11) 0.0112(11)
C36 0.0152(13) 0.0134(13) 0.0164(14) 0.0093(11) 0.0090(11) 0.0077(11)
C37 0.0198(14) 0.0189(14) 0.0148(14) 0.0111(12) 0.0080(12) 0.0116(12)
C38 0.0255(16) 0.0260(16) 0.0273(17) 0.0175(14) 0.0056(14) 0.0137(14)
C39 0.0292(16) 0.0248(15) 0.0167(15) 0.0108(13) 0.0109(13) 0.0119(13)
C40 0.0211(15) 0.0217(15) 0.0143(14) 0.0096(12) 0.0038(12) 0.0057(12)
O1S 0.0451(15) 0.0378(15) 0.0588(18) 0.0360(14) 0.0320(14) 0.0220(13)
C2S 0.095(4) 0.053(3) 0.066(3) 0.048(2) 0.061(3) 0.054(3)

loop_
_atom_type_symbol
_atom_type_description
_atom_type_scat_dispersion_real
_atom_type_scat_dispersion_imag
_atom_type_scat_source
C C 0.0181 0.0091 'International Tables Vol C Tables 4.2.6.8 and 6.1.1.4'
H H 0.0000 0.0000 'International Tables Vol C Tables 4.2.6.8 and 6.1.1.4'
Cl Cl 0.3639 0.7018 'International Tables Vol C Tables 4.2.6.8 and 6.1.1.4'
Ir Ir -4.7710 6.5667 'International Tables Vol C Tables 4.2.6.8 and 6.1.1.4'
N N 0.0311 0.0180 'International Tables Vol C Tables 4.2.6.8 and 6.1.1.4'
O O 0.0492 0.0322 'International Tables Vol C Tables 4.2.6.8 and 6.1.1.4'

loop_
_geom_angle_atom_site_label_1
_geom_angle_atom_site_label_2
_geom_angle_atom_site_label_3
_geom_angle
_geom_angle_site_symmetry_1
_geom_angle_site_symmetry_3
_geom_angle_publ_flag
N1 Ir1 Cl1 96.06(6) . . ?
N1 Ir1 C1 90.01(10) . . ?
N1 Ir1 C2 87.10(10) . . ?
N1 Ir1 C5 160.61(10) . . ?
N1 Ir1 C6 160.15(10) . . ?
N1 Ir1 C21 77.92(10) . . ?
N1 Ir1 C31 77.45(10) . . ?
C1 Ir1 Cl1 162.86(8) . . ?
C1 Ir1 C5 89.20(10) . . ?
C1 Ir1 C6 80.18(11) . . ?
C2 Ir1 Cl1 158.34(8) . . ?
C2 Ir1 C1 37.65(11) . . ?
C2 Ir1 C5 80.49(10) . . ?
C2 Ir1 C6 95.25(10) . . ?
C5 Ir1 Cl1 90.27(7) . . ?
C5 Ir1 C6 37.61(10) . . ?
C6 Ir1 Cl1 89.01(8) . . ?
C21 Ir1 Cl1 83.26(7) . . ?
C21 Ir1 C1 113.74(10) . . ?
C21 Ir1 C2 76.45(10) . . ?
C21 Ir1 C5 84.68(10) . . ?
C21 Ir1 C6 121.81(11) . . ?
C31 Ir1 Cl1 85.01(7) . . ?
C31 Ir1 C1 80.68(10) . . ?
C31 Ir1 C2 116.53(10) . . ?
C31 Ir1 C5 121.47(10) . . ?
C31 Ir1 C6 83.92(11) . . ?
C31 Ir1 C21 151.35(10) . . ?
C11 N1 Ir1 118.98(19) . . ?
C15 N1 Ir1 119.20(18) . . ?
C15 N1 C11 121.7(2) . . ?
C2 C1 Ir1 70.83(15) . . ?
C2 C1 C8 121.2(2) . . ?
C8 C1 Ir1 114.16(18) . . ?
C1 C2 Ir1 71.52(15) . . ?
C1 C2 C3 124.5(3) . . ?
C3 C2 Ir1 112.36(18) . . ?
C2 C3 C4 113.0(2) . . ?
C5 C4 C3 113.6(2) . . ?
C4 C5 Ir1 113.71(17) . . ?
C6 C5 Ir1 71.33(15) . . ?
C6 C5 C4 122.2(2) . . ?
C5 C6 Ir1 71.06(15) . . ?
C5 C6 C7 122.9(2) . . ?
C7 C6 Ir1 113.21(18) . . ?
C6 C7 C8 112.8(2) . . ?
C1 C8 C7 114.0(2) . . ?
N1 C11 C12 119.5(3) . . ?
N1 C11 C32 113.2(2) . . ?
C12 C11 C32 127.1(3) . . ?
C13 C12 C11 119.6(3) . . ?
C12 C13 C14 119.7(3) . . ?
C15 C14 C13 119.7(3) . . ?
N1 C15 C14 119.7(3) . . ?
N1 C15 C22 113.6(2) . . ?
C14 C15 C22 126.7(3) . . ?
C22 C21 Ir1 112.30(19) . . ?
C26 C21 Ir1 131.0(2) . . ?
C26 C21 C22 116.7(2) . . ?
C21 C22 C15 116.5(2) . . ?
C23 C22 C15 122.3(3) . . ?
C23 C22 C21 121.2(2) . . ?
C24 C23 C22 120.2(3) . . ?
C23 C24 C25 120.9(3) . . ?
C24 C25 C26 118.0(3) . . ?
C24 C25 C27 121.9(3) . . ?
C26 C25 C27 120.0(3) . . ?
C21 C26 C25 123.0(3) . . ?
C25 C27 C28 111.5(2) . . ?
C25 C27 C29 109.3(2) . . ?
C25 C27 C30 110.1(2) . . ?
C28 C27 C30 108.1(2) . . ?
C29 C27 C28 109.1(3) . . ?
C29 C27 C30 108.7(2) . . ?
C32 C31 Ir1 112.19(19) . . ?
C36 C31 Ir1 131.2(2) . . ?
C36 C31 C32 116.4(2) . . ?
C31 C32 C11 116.6(2) . . ?
C33 C32 C11 122.1(3) . . ?
C33 C32 C31 121.0(3) . . ?
C34 C33 C32 120.8(3) . . ?
C33 C34 C35 120.5(3) . . ?
C34 C35 C36 118.1(3) . . ?
C34 C35 C37 119.6(2) . . ?
C36 C35 C37 122.3(3) . . ?
C35 C36 C31 123.0(3) . . ?
C35 C37 C38 109.5(2) . . ?
C35 C37 C39 108.8(2) . . ?
C38 C37 C39 108.8(3) . . ?
C40 C37 C35 113.1(2) . . ?
C40 C37 C38 108.4(2) . . ?
C40 C37 C39 108.2(2) . . ?

loop_
_geom_bond_atom_site_label_1
_geom_bond_atom_site_label_2
_geom_bond_distance
_geom_bond_site_symmetry_2
_geom_bond_publ_flag
Ir1 Cl1 2.3993(6) . ?
Ir1 N1 2.052(2) . ?
Ir1 C1 2.177(3) . ?
Ir1 C2 2.168(3) . ?
Ir1 C5 2.178(3) . ?
Ir1 C6 2.181(3) . ?
Ir1 C21 2.140(3) . ?
Ir1 C31 2.139(3) . ?
N1 C11 1.360(4) . ?
N1 C15 1.354(4) . ?
C1 C2 1.402(4) . ?
C1 C8 1.528(4) . ?
C2 C3 1.516(4) . ?
C3 C4 1.541(4) . ?
C4 C5 1.525(4) . ?
C5 C6 1.405(4) . ?
C6 C7 1.520(4) . ?
C7 C8 1.540(4) . ?
C11 C12 1.392(4) . ?
C11 C32 1.454(4) . ?
C12 C13 1.382(4) . ?
C13 C14 1.387(4) . ?
C14 C15 1.387(4) . ?
C15 C22 1.462(4) . ?
C21 C22 1.417(4) . ?
C21 C26 1.393(4) . ?
C22 C23 1.387(4) . ?
C23 C24 1.385(4) . ?
C24 C25 1.390(4) . ?
C25 C26 1.406(4) . ?
C25 C27 1.536(4) . ?
C27 C28 1.537(4) . ?
C27 C29 1.537(4) . ?
C27 C30 1.541(4) . ?
C31 C32 1.416(4) . ?
C31 C36 1.404(4) . ?
C32 C33 1.396(4) . ?
C33 C34 1.373(4) . ?
C34 C35 1.402(4) . ?
C35 C36 1.403(4) . ?
C35 C37 1.536(4) . ?
C37 C38 1.536(4) . ?
C37 C39 1.544(4) . ?
C37 C40 1.530(4) . ?
O1S C2S 1.396(5) . ?

loop_
_geom_hbond_atom_site_label_D
_geom_hbond_atom_site_label_H
_geom_hbond_atom_site_label_A
_geom_hbond_distance_DH
_geom_hbond_distance_HA
_geom_hbond_distance_DA
_geom_hbond_angle_DHA
_geom_hbond_site_symmetry_A
O1S H1S Cl1 0.84 2.39 3.211(3) 165.7 .

loop_
_geom_torsion_atom_site_label_1
_geom_torsion_atom_site_label_2
_geom_torsion_atom_site_label_3
_geom_torsion_atom_site_label_4
_geom_torsion
_geom_torsion_site_symmetry_1
_geom_torsion_site_symmetry_2
_geom_torsion_site_symmetry_3
_geom_torsion_site_symmetry_4
_geom_torsion_publ_flag
Ir1 N1 C11 C12 173.27(19) . . . . ?
Ir1 N1 C11 C32 -11.6(3) . . . . ?
Ir1 N1 C15 C14 -173.25(19) . . . . ?
Ir1 N1 C15 C22 7.6(3) . . . . ?
Ir1 C1 C2 C3 -104.9(3) . . . . ?
Ir1 C1 C8 C7 -8.9(3) . . . . ?
Ir1 C2 C3 C4 -29.3(3) . . . . ?
Ir1 C5 C6 C7 -105.9(2) . . . . ?
Ir1 C6 C7 C8 -26.5(3) . . . . ?
Ir1 C21 C22 C15 -2.1(3) . . . . ?
Ir1 C21 C22 C23 179.4(2) . . . . ?
Ir1 C21 C26 C25 -178.3(2) . . . . ?
Ir1 C31 C32 C11 7.0(3) . . . . ?
Ir1 C31 C32 C33 -179.8(2) . . . . ?
Ir1 C31 C36 C35 -176.5(2) . . . . ?
N1 C11 C12 C13 0.8(4) . . . . ?
N1 C11 C32 C31 2.4(3) . . . . ?
N1 C11 C32 C33 -170.6(2) . . . . ?
N1 C15 C22 C21 -3.3(3) . . . . ?
N1 C15 C22 C23 175.3(2) . . . . ?
C1 C2 C3 C4 53.0(4) . . . . ?
C2 C1 C8 C7 -90.3(3) . . . . ?
C2 C3 C4 C5 24.4(3) . . . . ?
C3 C4 C5 Ir1 -8.1(3) . . . . ?
C3 C4 C5 C6 -90.2(3) . . . . ?
C4 C5 C6 Ir1 106.8(2) . . . . ?
C4 C5 C6 C7 0.9(4) . . . . ?
C5 C6 C7 C8 55.2(3) . . . . ?
C6 C7 C8 C1 23.0(3) . . . . ?
C8 C1 C2 Ir1 107.2(2) . . . . ?
C8 C1 C2 C3 2.3(4) . . . . ?
C11 N1 C15 C14 2.5(4) . . . . ?
C11 N1 C15 C22 -176.6(2) . . . . ?
C11 C12 C13 C14 0.9(4) . . . . ?
C11 C32 C33 C34 169.1(3) . . . . ?
C12 C11 C32 C31 177.0(3) . . . . ?
C12 C11 C32 C33 4.0(4) . . . . ?
C12 C13 C14 C15 -0.9(4) . . . . ?
C13 C14 C15 N1 -0.8(4) . . . . ?
C13 C14 C15 C22 178.2(3) . . . . ?
C14 C15 C22 C21 177.6(3) . . . . ?
C14 C15 C22 C23 -3.8(4) . . . . ?
C15 N1 C11 C12 -2.5(4) . . . . ?
C15 N1 C11 C32 172.6(2) . . . . ?
C15 C22 C23 C24 -179.0(3) . . . . ?
C21 C22 C23 C24 -0.5(4) . . . . ?
C22 C21 C26 C25 3.1(4) . . . . ?
C22 C23 C24 C25 1.6(4) . . . . ?
C23 C24 C25 C26 -0.4(4) . . . . ?
C23 C24 C25 C27 179.8(3) . . . . ?
C24 C25 C26 C21 -2.0(4) . . . . ?
C24 C25 C27 C28 13.1(4) . . . . ?
C24 C25 C27 C29 -107.7(3) . . . . ?
C24 C25 C27 C30 133.1(3) . . . . ?
C26 C21 C22 C15 176.8(2) . . . . ?
C26 C21 C22 C23 -1.8(4) . . . . ?
C26 C25 C27 C28 -166.7(3) . . . . ?
C26 C25 C27 C29 72.5(3) . . . . ?
C26 C25 C27 C30 -46.8(3) . . . . ?
C27 C25 C26 C21 177.8(2) . . . . ?
C31 C32 C33 C34 -3.6(4) . . . . ?
C32 C11 C12 C13 -173.6(3) . . . . ?
C32 C31 C36 C35 -2.9(4) . . . . ?
C32 C33 C34 C35 -0.8(4) . . . . ?
C33 C34 C35 C36 3.2(4) . . . . ?
C33 C34 C35 C37 -176.1(3) . . . . ?
C34 C35 C36 C31 -1.2(4) . . . . ?
C34 C35 C37 C38 -52.6(3) . . . . ?
C34 C35 C37 C39 66.2(3) . . . . ?
C34 C35 C37 C40 -173.6(3) . . . . ?
C36 C31 C32 C11 -167.8(2) . . . . ?
C36 C31 C32 C33 5.4(4) . . . . ?
C36 C35 C37 C38 128.2(3) . . . . ?
C36 C35 C37 C39 -113.1(3) . . . . ?
C36 C35 C37 C40 7.2(4) . . . . ?
C37 C35 C36 C31 178.0(2) . . . . ?
